data_7156442
loop_
_publ_author_name
'Ma, Ziling'
'Wang, Yuanhua'

_publ_section_title
;
 Dirhodium(ii)/P(t-Bu)<sub>3</sub> catalyzed tandem reaction of
 \a,\b-unsaturated aldehydes with arylboronic acids.
;
_journal_issue 40
_journal_name_full 'Organic &amp; biomolecular chemistry'
_journal_page_first 7470
_journal_page_last 7476
_journal_paper_doi 10.1039/c8ob01997e
_journal_volume 16
_journal_year 2018
_chemical_formula_moiety 'C44 H54 O8 P2 Rh2'
_chemical_formula_sum 'C44 H54 O8 P2 Rh2'
_chemical_formula_weight 978.63
_space_group_crystal_system triclinic
_space_group_IT_number 2
_space_group_name_Hall '-P 1'
_space_group_name_H-M_alt 'P -1'
_symmetry_space_group_name_Hall '-P 1'
_symmetry_space_group_name_H-M 'P -1'
_atom_sites_solution_hydrogens geom
_atom_sites_solution_primary direct
_audit_creation_date 2017-10-27
_audit_creation_method
;
Olex2 1.2
(compiled 2017.03.28 svn.r3405 for OlexSys, GUI svn.r5337)
;
_audit_update_record
;
2018-05-14 deposited with the CCDC.
2018-09-20 downloaded from the CCDC.
;
_cell_angle_alpha 78.689(4)
_cell_angle_beta 73.106(5)
_cell_angle_gamma 64.253(5)
_cell_formula_units_Z 1
_cell_length_a 8.7113(4)
_cell_length_b 9.9865(5)
_cell_length_c 14.7594(8)
_cell_measurement_reflns_used 3661
_cell_measurement_temperature 294.24(10)
_cell_measurement_theta_max 71.8980
_cell_measurement_theta_min 4.9280
_cell_volume 1102.97(11)
_computing_cell_refinement
;
CrysAlisPro, Agilent Technologies,
Version 1.171.37.35 (release 13-08-2014 CrysAlis171 .NET)
(compiled Aug 13 2014,18:06:01)
;
_computing_data_collection
;
CrysAlisPro, Agilent Technologies,
Version 1.171.37.35 (release 13-08-2014 CrysAlis171 .NET)
(compiled Aug 13 2014,18:06:01)
;
_computing_data_reduction
;
CrysAlisPro, Agilent Technologies,
Version 1.171.37.35 (release 13-08-2014 CrysAlis171 .NET)
(compiled Aug 13 2014,18:06:01)
;
_computing_molecular_graphics 'Olex2 (Dolomanov et al., 2009)'
_computing_publication_material 'Olex2 (Dolomanov et al., 2009)'
_computing_structure_refinement 'ShelXL (Sheldrick, 2015)'
_computing_structure_solution 'ShelXT (Sheldrick, 2015)'
_diffrn_ambient_environment air
_diffrn_ambient_temperature 294.24(10)
_diffrn_detector 'CCD plate'
_diffrn_detector_area_resol_mean 15.9595
_diffrn_detector_type EosS2
_diffrn_measured_fraction_theta_full 0.971
_diffrn_measured_fraction_theta_max 0.940
_diffrn_measurement_details
;
#__ type_ start__ end____ width___ exp.time_
  1 omega    9.00  104.00   1.0000    4.8500
omega____ theta____ kappa____ phi______ frames
    -       36.0421   77.0000  -60.0000 95

#__ type_ start__ end____ width___ exp.time_
  2 omega   19.00  103.00   1.0000    4.8500
omega____ theta____ kappa____ phi______ frames
    -       36.0421   57.0000 -120.0000 84

#__ type_ start__ end____ width___ exp.time_
  3 omega   19.00  103.00   1.0000    4.8500
omega____ theta____ kappa____ phi______ frames
    -       36.0421   57.0000   30.0000 84

#__ type_ start__ end____ width___ exp.time_
  4 omega  -32.00   63.00   1.0000    4.8500
omega____ theta____ kappa____ phi______ frames
    -       36.0421  -77.0000 -180.0000 95

#__ type_ start__ end____ width___ exp.time_
  5 omega   19.00  103.00   1.0000    4.8500
omega____ theta____ kappa____ phi______ frames
    -       36.0421   57.0000  120.0000 84

#__ type_ start__ end____ width___ exp.time_
  6 omega  -31.00   53.00   1.0000    4.8500
omega____ theta____ kappa____ phi______ frames
    -       36.0421  -57.0000  -90.0000 84

#__ type_ start__ end____ width___ exp.time_
  7 omega   40.00   98.00   1.0000   19.4100
omega____ theta____ kappa____ phi______ frames
    -      108.0000  -45.0000  150.0000 58

#__ type_ start__ end____ width___ exp.time_
  8 omega   38.00   91.00   1.0000   19.4100
omega____ theta____ kappa____ phi______ frames
    -      108.0000  -30.0000  -90.0000 53

#__ type_ start__ end____ width___ exp.time_
  9 omega   91.00  176.00   1.0000   19.4100
omega____ theta____ kappa____ phi______ frames
    -      108.0000   45.0000  -30.0000 85

#__ type_ start__ end____ width___ exp.time_
 10 omega   39.00  109.00   1.0000   19.4100
omega____ theta____ kappa____ phi______ frames
    -      108.0000  -94.0000 -120.0000 70

#__ type_ start__ end____ width___ exp.time_
 11 omega   40.00   98.00   1.0000   19.4100
omega____ theta____ kappa____ phi______ frames
    -      108.0000  -45.0000 -150.0000 58

#__ type_ start__ end____ width___ exp.time_
 12 omega   39.00  109.00   1.0000   19.4100
omega____ theta____ kappa____ phi______ frames
    -      108.0000  -94.0000  -30.0000 70

#__ type_ start__ end____ width___ exp.time_
 13 omega   39.00  177.00   1.0000   19.4100
omega____ theta____ kappa____ phi______ frames
    -      108.0000    0.0000  -60.0000 138

#__ type_ start__ end____ width___ exp.time_
 14 omega   17.00  105.00   1.0000    4.8500
omega____ theta____ kappa____ phi______ frames
    -       36.0421   38.0000 -150.0000 88

#__ type_ start__ end____ width___ exp.time_
 15 omega  -31.00   53.00   1.0000    4.8500
omega____ theta____ kappa____ phi______ frames
    -       36.0421  -57.0000   90.0000 84

#__ type_ start__ end____ width___ exp.time_
 16 omega    9.00  102.00   1.0000    4.8500
omega____ theta____ kappa____ phi______ frames
    -       36.0421   77.0000   60.0000 93

#__ type_ start__ end____ width___ exp.time_
 17 omega    1.00   75.00   1.0000    4.8500
omega____ theta____ kappa____ phi______ frames
    -       36.0421  -99.0000   60.0000 74

#__ type_ start__ end____ width___ exp.time_
 18 omega   48.00   75.00   1.0000    4.8500
omega____ theta____ kappa____ phi______ frames
    -       36.6671  -99.0000  -60.0000 27

#__ type_ start__ end____ width___ exp.time_
 19 omega   38.00   63.00   1.0000    4.8500
omega____ theta____ kappa____ phi______ frames
    -       36.6671  -77.0000   60.0000 25

#__ type_ start__ end____ width___ exp.time_
 20 omega   73.00   98.00   1.0000    4.8500
omega____ theta____ kappa____ phi______ frames
    -       36.6671 -138.0000  121.0000 25

#__ type_ start__ end____ width___ exp.time_
 21 omega   60.00   88.00   1.0000   19.4100
omega____ theta____ kappa____ phi______ frames
    -      108.0000  -45.0000   90.0000 28

#__ type_ start__ end____ width___ exp.time_
 22 omega   40.00   98.00   1.0000   19.4100
omega____ theta____ kappa____ phi______ frames
    -      108.0000  -45.0000   30.0000 58

#__ type_ start__ end____ width___ exp.time_
 23 omega   62.00  102.00   1.0000   19.4100
omega____ theta____ kappa____ phi______ frames
    -      108.0000  -94.0000 -180.0000 40

#__ type_ start__ end____ width___ exp.time_
 24 omega   62.00  112.00   1.0000   19.4100
omega____ theta____ kappa____ phi______ frames
    -      108.0000 -111.0000   30.0000 50

#__ type_ start__ end____ width___ exp.time_
 25 omega   59.00   85.00   1.0000   19.4100
omega____ theta____ kappa____ phi______ frames
    -      108.0000  -30.0000   60.0000 26

#__ type_ start__ end____ width___ exp.time_
 26 omega   45.00   81.00   1.0000   19.4100
omega____ theta____ kappa____ phi______ frames
    -      108.0000  -45.0000  -30.0000 36
;
_diffrn_measurement_device 'four-circle diffractometer'
_diffrn_measurement_device_type 'New Gemini, Dual, Cu at zero, EosS2'
_diffrn_measurement_method '\w scans'
_diffrn_orient_matrix_UB_11 0.0849367000
_diffrn_orient_matrix_UB_12 -0.0679938000
_diffrn_orient_matrix_UB_13 -0.0966464000
_diffrn_orient_matrix_UB_21 0.0693484000
_diffrn_orient_matrix_UB_22 -0.1570019000
_diffrn_orient_matrix_UB_23 0.0512787000
_diffrn_orient_matrix_UB_31 -0.1694991000
_diffrn_orient_matrix_UB_32 -0.0159835000
_diffrn_orient_matrix_UB_33 0.0028635000
_diffrn_radiation_monochromator graphite
_diffrn_radiation_probe x-ray
_diffrn_radiation_type CuK\a
_diffrn_radiation_wavelength 1.54184
_diffrn_reflns_av_R_equivalents 0.0325
_diffrn_reflns_av_unetI/netI 0.0374
_diffrn_reflns_Laue_measured_fraction_full 0.971
_diffrn_reflns_Laue_measured_fraction_max 0.940
_diffrn_reflns_limit_h_max 7
_diffrn_reflns_limit_h_min -10
_diffrn_reflns_limit_k_max 8
_diffrn_reflns_limit_k_min -12
_diffrn_reflns_limit_l_max 18
_diffrn_reflns_limit_l_min -18
_diffrn_reflns_number 8322
_diffrn_reflns_point_group_measured_fraction_full 0.971
_diffrn_reflns_point_group_measured_fraction_max 0.940
_diffrn_reflns_theta_full 67.684
_diffrn_reflns_theta_max 72.464
_diffrn_reflns_theta_min 4.933
_diffrn_source 'Enhance (Cu) X-ray Source'
_exptl_absorpt_coefficient_mu 7.143
_exptl_absorpt_correction_T_max 1.00000
_exptl_absorpt_correction_T_min 0.43283
_exptl_absorpt_correction_type multi-scan
_exptl_absorpt_process_details
;
CrysAlisPro, Agilent Technologies,
Version 1.171.37.35 (release 13-08-2014 CrysAlis171 .NET)
(compiled Aug 13 2014,18:06:01)
Empirical absorption correction using spherical harmonics,
 implemented in SCALE3 ABSPACK scaling algorithm.
;
_exptl_crystal_colour 'dull reddish red'
_exptl_crystal_colour_lustre dull
_exptl_crystal_colour_modifier reddish
_exptl_crystal_colour_primary red
_exptl_crystal_density_diffrn 1.473
_exptl_crystal_description plate
_exptl_crystal_F_000 502
_exptl_crystal_size_max 0.5
_exptl_crystal_size_mid 0.5
_exptl_crystal_size_min 0.05
_refine_diff_density_max 1.304
_refine_diff_density_min -0.980
_refine_diff_density_rms 0.117
_refine_ls_extinction_method none
_refine_ls_goodness_of_fit_ref 1.030
_refine_ls_hydrogen_treatment constr
_refine_ls_matrix_type full
_refine_ls_number_parameters 255
_refine_ls_number_reflns 4120
_refine_ls_number_restraints 0
_refine_ls_restrained_S_all 1.030
_refine_ls_R_factor_all 0.0626
_refine_ls_R_factor_gt 0.0538
_refine_ls_shift/su_max 0.001
_refine_ls_shift/su_mean 0.000
_refine_ls_structure_factor_coef Fsqd
_refine_ls_weighting_details 'w=1/[\s^2^(Fo^2^)+(0.1115P)^2^+0.2632P] where P=(Fo^2^+2Fc^2^)/3'
_refine_ls_weighting_scheme calc
_refine_ls_wR_factor_gt 0.1420
_refine_ls_wR_factor_ref 0.1563
_reflns_Friedel_coverage 0.000
_reflns_number_gt 3398
_reflns_number_total 4120
_reflns_threshold_expression 'I > 2\s(I)'
_cod_data_source_file c8ob01997e2.cif
_cod_data_source_block wyh-mzl-cat-4
_cod_depositor_comments 'Adding full bibliography for 7156441--7156442.cif.'
_cod_original_cell_volume 1102.96(11)
_cod_database_code 7156442
_shelx_shelxl_version_number 2014/7
_shelx_space_group_comment
;
The symmetry employed for this shelxl refinement is uniquely defined
by the following loop, which should always be used as a source of
symmetry information in preference to the above space-group names.
They are only intended as comments.
;
_reflns_odcompleteness_completeness 97.09
_reflns_odcompleteness_iscentric 1
_reflns_odcompleteness_theta 66.97
_olex2_refinement_description
;
1. Fixed Uiso
 At 1.2 times of:
  All C(H) groups, All C(H,H) groups
 At 1.5 times of:
  All C(H,H,H) groups
2.a Ternary CH refined with riding coordinates:
 C00B(H00B)
2.b Secondary CH2 refined with riding coordinates:
 C00C(H00A,H00C), C00M(H00Q,H00R), C00O(H00T,H00U), C00Q(H00W,H00X), C00S(H00Z,
 H)
2.c Aromatic/amide H refined with riding coordinates:
 C00D(H00D), C00E(H00E), C00F(H00F), C00H(H00J), C00I(H00K), C00J(H00L),
 C00K(H00M), C00N(H00S), C00P(H00V), C00R(H00Y)
2.d Idealised Me refined as rotating group:
 C00G(H00G,H00H,H00I), C00L(H00N,H00O,H00P)
;
_olex2_date_sample_data_collection 2017-10-26
_olex2_submission_special_instructions 'No special instructions were received'

loop_
_space_group_symop_operation_xyz
'x, y, z'
'-x, -y, -z'

loop_
_atom_site_label
_atom_site_type_symbol
_atom_site_fract_x
_atom_site_fract_y
_atom_site_fract_z
_atom_site_U_iso_or_equiv
_atom_site_adp_type
_atom_site_occupancy
_atom_site_site_symmetry_order
_atom_site_calc_flag
_atom_site_refinement_flags_posn
Rh01 Rh 0.58435(4) 0.44989(3) 0.42296(2) 0.03977(16) Uani 1 1 d .
P002 P 0.75329(15) 0.35520(13) 0.26418(8) 0.0419(3) Uani 1 1 d .
O003 O 0.4441(5) 0.7468(4) 0.5202(2) 0.0557(9) Uani 1 1 d .
O004 O 0.1969(4) 0.6160(5) 0.5262(3) 0.0570(9) Uani 1 1 d .
O005 O 0.3523(5) 0.5267(5) 0.3839(3) 0.0560(9) Uani 1 1 d .
O006 O 0.5985(5) 0.6528(4) 0.3795(2) 0.0547(8) Uani 1 1 d .
C007 C 0.5292(7) 0.7526(6) 0.4362(3) 0.0542(11) Uani 1 1 d .
C008 C 0.2118(7) 0.5899(7) 0.4432(4) 0.0569(12) Uani 1 1 d .
C009 C 0.6327(7) 0.3160(6) 0.1971(3) 0.0530(11) Uani 1 1 d .
C00A C 0.9469(7) 0.1776(6) 0.2621(4) 0.0536(11) Uani 1 1 d .
C00B C 0.8446(8) 0.4819(7) 0.1820(4) 0.0604(13) Uani 1 1 d .
H00B H 0.9060 0.4311 0.1233 0.072 Uiso 1 1 calc R
C00C C 0.7107(8) 0.6268(6) 0.1536(4) 0.0631(13) Uani 1 1 d .
H00A H 0.6325 0.6752 0.2104 0.076 Uiso 1 1 calc R
H00C H 0.6414 0.6080 0.1207 0.076 Uiso 1 1 calc R
C00D C 0.5244(9) 0.2426(7) 0.2489(4) 0.0683(15) Uani 1 1 d .
H00D H 0.5112 0.2221 0.3143 0.082 Uiso 1 1 calc R
C00E C 0.4372(10) 0.2008(8) 0.2019(5) 0.0781(18) Uani 1 1 d .
H00E H 0.3564 0.1614 0.2367 0.094 Uiso 1 1 calc R
C00F C 0.6623(9) 0.3321(8) 0.0991(4) 0.0700(15) Uani 1 1 d .
H00F H 0.7442 0.3701 0.0638 0.084 Uiso 1 1 calc R
C00G C 0.5559(11) 0.8939(7) 0.3970(5) 0.082(2) Uani 1 1 d .
H00G H 0.4509 0.9783 0.4195 0.123 Uiso 1 1 calc GR
H00H H 0.5829 0.9002 0.3288 0.123 Uiso 1 1 calc GR
H00I H 0.6511 0.8933 0.4177 0.123 Uiso 1 1 calc GR
C00H C 1.0486(9) 0.1098(7) 0.1785(5) 0.0753(17) Uani 1 1 d .
H00J H 1.0214 0.1561 0.1207 0.090 Uiso 1 1 calc R
C00I C 0.5720(10) 0.2927(9) 0.0518(5) 0.0811(19) Uani 1 1 d .
H00K H 0.5807 0.3166 -0.0132 0.097 Uiso 1 1 calc R
C00J C 1.2267(9) -0.0999(8) 0.2665(6) 0.091(2) Uani 1 1 d .
H00L H 1.3171 -0.1941 0.2684 0.109 Uiso 1 1 calc R
C00K C 0.9882(10) 0.1037(8) 0.3459(5) 0.087(2) Uani 1 1 d .
H00M H 0.9206 0.1461 0.4028 0.105 Uiso 1 1 calc R
C00L C 0.0431(8) 0.6382(10) 0.4124(5) 0.090(2) Uani 1 1 d .
H00N H 0.0232 0.5520 0.4096 0.135 Uiso 1 1 calc GR
H00O H 0.0514 0.6916 0.3508 0.135 Uiso 1 1 calc GR
H00P H -0.0526 0.7019 0.4573 0.135 Uiso 1 1 calc GR
C00M C 0.9797(9) 0.4977(8) 0.2132(6) 0.0803(18) Uani 1 1 d .
H00Q H 1.0730 0.3998 0.2190 0.096 Uiso 1 1 calc R
H00R H 0.9296 0.5343 0.2760 0.096 Uiso 1 1 calc R
C00N C 1.1909(10) -0.0270(9) 0.1808(6) 0.087(2) Uani 1 1 d .
H00S H 1.2619 -0.0693 0.1244 0.105 Uiso 1 1 calc R
C00O C 0.7872(12) 0.7301(9) 0.0909(5) 0.094(2) Uani 1 1 d .
H00T H 0.8340 0.6967 0.0273 0.113 Uiso 1 1 calc R
H00U H 0.6939 0.8287 0.0876 0.113 Uiso 1 1 calc R
C00P C 1.1298(10) -0.0337(8) 0.3476(6) 0.096(2) Uani 1 1 d .
H00V H 1.1578 -0.0803 0.4052 0.115 Uiso 1 1 calc R
C00Q C 1.0580(11) 0.5999(10) 0.1495(6) 0.095(2) Uani 1 1 d .
H00W H 1.1264 0.6203 0.1822 0.114 Uiso 1 1 calc R
H00X H 1.1366 0.5505 0.0931 0.114 Uiso 1 1 calc R
C00R C 0.4691(11) 0.2171(9) 0.1040(6) 0.090(2) Uani 1 1 d .
H00Y H 0.4216 0.1773 0.0730 0.108 Uiso 1 1 calc R
C00S C 0.9239(13) 0.7419(10) 0.1209(6) 0.105(3) Uani 1 1 d .
H00Z H 0.8701 0.8038 0.1740 0.126 Uiso 1 1 calc R
H H 0.9817 0.7928 0.0693 0.126 Uiso 1 1 calc R

loop_
_atom_site_aniso_label
_atom_site_aniso_U_11
_atom_site_aniso_U_22
_atom_site_aniso_U_33
_atom_site_aniso_U_23
_atom_site_aniso_U_13
_atom_site_aniso_U_12
Rh01 0.0420(2) 0.0436(2) 0.0314(2) -0.00295(14) -0.01077(15) -0.01383(16)
P002 0.0431(6) 0.0435(6) 0.0334(5) -0.0029(4) -0.0082(4) -0.0126(5)
O003 0.079(2) 0.0475(18) 0.0402(17) -0.0022(13) -0.0108(17) -0.0275(17)
O004 0.0415(17) 0.079(2) 0.0439(18) -0.0074(16) -0.0148(14) -0.0149(16)
O005 0.0493(19) 0.077(2) 0.0432(18) -0.0066(16) -0.0228(16) -0.0186(17)
O006 0.077(2) 0.0487(18) 0.0396(17) -0.0010(14) -0.0085(16) -0.0302(17)
C007 0.068(3) 0.054(3) 0.042(2) -0.001(2) -0.020(2) -0.023(2)
C008 0.055(3) 0.071(3) 0.049(3) 0.004(2) -0.021(2) -0.027(2)
C009 0.054(3) 0.060(3) 0.043(2) -0.004(2) -0.013(2) -0.019(2)
C00A 0.051(3) 0.054(3) 0.052(3) -0.007(2) -0.012(2) -0.017(2)
C00B 0.069(3) 0.065(3) 0.042(2) 0.005(2) -0.010(2) -0.029(3)
C00C 0.077(4) 0.060(3) 0.047(3) 0.002(2) -0.017(3) -0.023(3)
C00D 0.081(4) 0.083(4) 0.052(3) 0.003(3) -0.021(3) -0.043(3)
C00E 0.083(4) 0.087(4) 0.083(4) 0.004(3) -0.032(4) -0.047(4)
C00F 0.087(4) 0.087(4) 0.046(3) -0.006(3) -0.018(3) -0.042(3)
C00G 0.128(6) 0.065(4) 0.062(3) -0.001(3) -0.015(4) -0.053(4)
C00H 0.074(4) 0.073(4) 0.063(4) -0.019(3) -0.020(3) -0.006(3)
C00I 0.098(5) 0.104(5) 0.056(3) -0.007(3) -0.035(3) -0.043(4)
C00J 0.068(4) 0.059(4) 0.110(6) 0.000(4) -0.019(4) 0.004(3)
C00K 0.082(4) 0.070(4) 0.059(4) 0.002(3) -0.012(3) 0.011(3)
C00L 0.058(3) 0.137(7) 0.074(4) -0.001(4) -0.032(3) -0.032(4)
C00M 0.073(4) 0.073(4) 0.099(5) 0.002(3) -0.024(4) -0.034(3)
C00N 0.072(4) 0.076(4) 0.090(5) -0.033(4) -0.012(4) -0.002(3)
C00O 0.137(7) 0.079(5) 0.073(4) 0.016(4) -0.038(5) -0.051(5)
C00P 0.082(5) 0.074(4) 0.085(5) 0.010(4) -0.024(4) 0.007(4)
C00Q 0.102(6) 0.114(6) 0.082(5) -0.008(4) 0.008(4) -0.072(5)
C00R 0.111(6) 0.106(5) 0.089(5) -0.002(4) -0.053(5) -0.059(5)
C00S 0.143(8) 0.093(6) 0.085(5) 0.002(4) 0.001(5) -0.073(6)

loop_
_atom_type_symbol
_atom_type_description
_atom_type_scat_dispersion_real
_atom_type_scat_dispersion_imag
_atom_type_scat_source
C C 0.0181 0.0091 'International Tables Vol C Tables 4.2.6.8 and 6.1.1.4'
H H 0.0000 0.0000 'International Tables Vol C Tables 4.2.6.8 and 6.1.1.4'
O O 0.0492 0.0322 'International Tables Vol C Tables 4.2.6.8 and 6.1.1.4'
P P 0.2955 0.4335 'International Tables Vol C Tables 4.2.6.8 and 6.1.1.4'
Rh Rh 0.0927 3.6045 'International Tables Vol C Tables 4.2.6.8 and 6.1.1.4'

loop_
_geom_angle_atom_site_label_1
_geom_angle_atom_site_label_2
_geom_angle_atom_site_label_3
_geom_angle
_geom_angle_site_symmetry_1
_geom_angle_site_symmetry_3
Rh01 Rh01 P002 178.41(3) 2_666 .
O003 Rh01 Rh01 87.51(10) 2_666 2_666
O003 Rh01 P002 93.93(10) 2_666 .
O004 Rh01 Rh01 86.70(10) 2_666 2_666
O004 Rh01 P002 93.93(11) 2_666 .
O004 Rh01 O003 91.23(16) 2_666 2_666
O004 Rh01 O006 88.43(17) 2_666 .
O005 Rh01 Rh01 87.72(10) . 2_666
O005 Rh01 P002 91.63(11) . .
O005 Rh01 O003 89.35(16) . 2_666
O005 Rh01 O004 174.36(13) . 2_666
O005 Rh01 O006 90.44(17) . .
O006 Rh01 Rh01 86.80(10) . 2_666
O006 Rh01 P002 91.76(10) . .
O006 Rh01 O003 174.31(13) . 2_666
C009 P002 Rh01 115.76(17) . .
C009 P002 C00A 101.2(2) . .
C009 P002 C00B 104.6(2) . .
C00A P002 Rh01 116.77(17) . .
C00A P002 C00B 102.5(3) . .
C00B P002 Rh01 114.1(2) . .
C007 O003 Rh01 118.1(3) . 2_666
C008 O004 Rh01 119.9(3) . 2_666
C008 O005 Rh01 119.0(3) . .
C007 O006 Rh01 119.9(3) . .
O003 C007 O006 127.6(5) . .
O003 C007 C00G 117.6(5) . .
O006 C007 C00G 114.7(5) . .
O004 C008 C00L 116.4(5) . .
O005 C008 O004 126.7(5) . .
O005 C008 C00L 117.0(5) . .
C00D C009 P002 116.2(4) . .
C00F C009 P002 124.4(4) . .
C00F C009 C00D 118.6(5) . .
C00H C00A P002 122.5(4) . .
C00K C00A P002 119.4(4) . .
C00K C00A C00H 118.0(5) . .
P002 C00B H00B 105.0 . .
C00C C00B P002 114.4(4) . .
C00C C00B H00B 105.0 . .
C00M C00B P002 112.8(4) . .
C00M C00B H00B 105.0 . .
C00M C00B C00C 113.3(5) . .
C00B C00C H00A 108.9 . .
C00B C00C H00C 108.9 . .
C00B C00C C00O 113.5(6) . .
H00A C00C H00C 107.7 . .
C00O C00C H00A 108.9 . .
C00O C00C H00C 108.9 . .
C009 C00D H00D 120.2 . .
C00E C00D C009 119.6(6) . .
C00E C00D H00D 120.2 . .
C00D C00E H00E 119.7 . .
C00R C00E C00D 120.7(6) . .
C00R C00E H00E 119.7 . .
C009 C00F H00F 119.2 . .
C009 C00F C00I 121.6(6) . .
C00I C00F H00F 119.2 . .
C007 C00G H00G 109.5 . .
C007 C00G H00H 109.5 . .
C007 C00G H00I 109.5 . .
H00G C00G H00H 109.5 . .
H00G C00G H00I 109.5 . .
H00H C00G H00I 109.5 . .
C00A C00H H00J 119.8 . .
C00A C00H C00N 120.4(6) . .
C00N C00H H00J 119.8 . .
C00F C00I H00K 120.8 . .
C00R C00I C00F 118.4(6) . .
C00R C00I H00K 120.8 . .
C00N C00J H00L 120.2 . .
C00P C00J H00L 120.2 . .
C00P C00J C00N 119.6(6) . .
C00A C00K H00M 119.4 . .
C00A C00K C00P 121.2(7) . .
C00P C00K H00M 119.4 . .
C008 C00L H00N 109.5 . .
C008 C00L H00O 109.5 . .
C008 C00L H00P 109.5 . .
H00N C00L H00O 109.5 . .
H00N C00L H00P 109.5 . .
H00O C00L H00P 109.5 . .
C00B C00M H00Q 108.5 . .
C00B C00M H00R 108.5 . .
C00B C00M C00Q 115.2(6) . .
H00Q C00M H00R 107.5 . .
C00Q C00M H00Q 108.5 . .
C00Q C00M H00R 108.5 . .
C00H C00N H00S 120.0 . .
C00J C00N C00H 120.1(7) . .
C00J C00N H00S 120.0 . .
C00C C00O H00T 108.5 . .
C00C C00O H00U 108.5 . .
H00T C00O H00U 107.5 . .
C00S C00O C00C 115.0(6) . .
C00S C00O H00T 108.5 . .
C00S C00O H00U 108.5 . .
C00J C00P C00K 120.7(7) . .
C00J C00P H00V 119.7 . .
C00K C00P H00V 119.7 . .
C00M C00Q H00W 109.1 . .
C00M C00Q H00X 109.1 . .
H00W C00Q H00X 107.9 . .
C00S C00Q C00M 112.3(7) . .
C00S C00Q H00W 109.1 . .
C00S C00Q H00X 109.1 . .
C00E C00R C00I 120.3(6) . .
C00E C00R H00Y 119.9 . .
C00I C00R H00Y 119.9 . .
C00O C00S C00Q 115.8(7) . .
C00O C00S H00Z 108.3 . .
C00O C00S H 108.3 . .
C00Q C00S H00Z 108.3 . .
C00Q C00S H 108.3 . .
H00Z C00S H 107.4 . .

loop_
_geom_bond_atom_site_label_1
_geom_bond_atom_site_label_2
_geom_bond_distance
_geom_bond_site_symmetry_2
Rh01 Rh01 2.4506(6) 2_666
Rh01 P002 2.4915(11) .
Rh01 O003 2.068(3) 2_666
Rh01 O004 2.043(3) 2_666
Rh01 O005 2.040(3) .
Rh01 O006 2.048(3) .
P002 C009 1.831(5) .
P002 C00A 1.839(5) .
P002 C00B 1.848(5) .
O003 Rh01 2.068(3) 2_666
O003 C007 1.251(6) .
O004 Rh01 2.043(3) 2_666
O004 C008 1.261(7) .
O005 C008 1.259(7) .
O006 C007 1.252(6) .
C007 C00G 1.506(8) .
C008 C00L 1.511(7) .
C009 C00D 1.405(8) .
C009 C00F 1.382(7) .
C00A C00H 1.392(8) .
C00A C00K 1.370(8) .
C00B H00B 0.9800 .
C00B C00C 1.487(8) .
C00B C00M 1.459(9) .
C00C H00A 0.9700 .
C00C H00C 0.9700 .
C00C C00O 1.493(9) .
C00D H00D 0.9300 .
C00D C00E 1.389(9) .
C00E H00E 0.9300 .
C00E C00R 1.379(10) .
C00F H00F 0.9300 .
C00F C00I 1.399(8) .
C00G H00G 0.9600 .
C00G H00H 0.9600 .
C00G H00I 0.9600 .
C00H H00J 0.9300 .
C00H C00N 1.393(9) .
C00I H00K 0.9300 .
C00I C00R 1.388(10) .
C00J H00L 0.9300 .
C00J C00N 1.378(11) .
C00J C00P 1.350(12) .
C00K H00M 0.9300 .
C00K C00P 1.392(9) .
C00L H00N 0.9600 .
C00L H00O 0.9600 .
C00L H00P 0.9600 .
C00M H00Q 0.9700 .
C00M H00R 0.9700 .
C00M C00Q 1.499(9) .
C00N H00S 0.9300 .
C00O H00T 0.9700 .
C00O H00U 0.9700 .
C00O C00S 1.440(12) .
C00P H00V 0.9300 .
C00Q H00W 0.9700 .
C00Q H00X 0.9700 .
C00Q C00S 1.472(12) .
C00R H00Y 0.9300 .
C00S H00Z 0.9700 .
C00S H 0.9700 .
